data_4518239
loop_
_publ_author_name
'Zheng, Yang'
'Xu, Xinxin'

_publ_section_title
;
 Surface Atom Regulation on Polyoxometalate Electrocatalyst for
 Simultaneous Low-Voltage H<sub>2</sub> Production and Phenol Degradation.
;
_journal_name_full 'ACS applied materials &amp; interfaces'
_journal_paper_doi 10.1021/acsami.0c14431
_journal_year 2020
_chemical_formula_moiety 'C46 H46 Mo5 N8 Ni2 O27 P2, 5(H2 O), 2(O)'
_chemical_formula_sum 'C46 H56 Mo5 N8 Ni2 O34 P2'
_chemical_formula_weight 1924.04
_space_group_crystal_system monoclinic
_space_group_IT_number 14
_space_group_name_Hall '-P 2yn'
_space_group_name_H-M_alt 'P 1 21/n 1'
_atom_sites_solution_hydrogens mixed
_audit_creation_date 2020-08-08
_audit_creation_method
;
Olex2 1.2-beta
(compiled 2018.05.29 svn.r3508 for OlexSys, GUI svn.r5506)
;
_cell_angle_alpha 90
_cell_angle_beta 93.360(3)
_cell_angle_gamma 90
_cell_formula_units_Z 4
_cell_length_a 11.6913(3)
_cell_length_b 21.5989(5)
_cell_length_c 26.9587(10)
_cell_measurement_reflns_used 14594
_cell_measurement_temperature 298
_cell_measurement_theta_max 28.5370
_cell_measurement_theta_min 3.6010
_cell_volume 6795.9(3)
_computing_cell_refinement 'CrysAlisPro 1.171.39.29c (Rigaku OD, 2017)'
_computing_data_collection 'CrysAlisPro 1.171.39.29c (Rigaku OD, 2017)'
_computing_data_reduction 'CrysAlisPro 1.171.39.29c (Rigaku OD, 2017)'
_computing_molecular_graphics 'Olex2 (Dolomanov et al., 2009)'
_computing_publication_material 'Olex2 (Dolomanov et al., 2009)'
_computing_structure_refinement 'ShelXL (Sheldrick, 2015)'
_diffrn_ambient_temperature 298
_diffrn_detector 'CCD plate'
_diffrn_detector_area_resol_mean 8.0359
_diffrn_detector_type EosS2
_diffrn_measured_fraction_theta_full 0.998
_diffrn_measured_fraction_theta_max 0.873
_diffrn_measurement_details
;
List of Runs (angles in degrees, time in seconds):

  # Type    Start    End  Width  t~exp~   \w     \q     \k     \f   Frames
--------------------------------------------------------------------------
  1  \w     -2.00  82.00   1.00    7.50    --   14.24  57.00-150.00   84
  2  \w    -12.00  82.00   1.00    7.50    --   14.24  77.00 150.00   94
  3  \w      7.00  42.00   1.00    7.50    --   14.24  57.00 -90.00   35
  4  \w    -55.00  26.00   1.00    7.50    --   14.24 -38.00  60.00   81
;
_diffrn_measurement_device 'four-circle diffractometer'
_diffrn_measurement_device_type 'SuperNova, Single source at offset/far, EosS2'
_diffrn_measurement_method '\w scans'
_diffrn_orient_matrix_type 'CrysAlisPro convention (1999,Acta A55,543-557)'
_diffrn_orient_matrix_UB_11 0.0258464000
_diffrn_orient_matrix_UB_12 -0.0292118000
_diffrn_orient_matrix_UB_13 0.0050373000
_diffrn_orient_matrix_UB_21 0.0468131000
_diffrn_orient_matrix_UB_22 0.0148614000
_diffrn_orient_matrix_UB_23 0.0130116000
_diffrn_orient_matrix_UB_31 -0.0288779000
_diffrn_orient_matrix_UB_32 -0.0020674000
_diffrn_orient_matrix_UB_33 0.0223590000
_diffrn_radiation_monochromator mirror
_diffrn_radiation_probe x-ray
_diffrn_radiation_type MoK\a
_diffrn_radiation_wavelength 0.71073
_diffrn_reflns_av_R_equivalents 0.0345
_diffrn_reflns_av_unetI/netI 0.0470
_diffrn_reflns_Laue_measured_fraction_full 0.998
_diffrn_reflns_Laue_measured_fraction_max 0.873
_diffrn_reflns_limit_h_max 15
_diffrn_reflns_limit_h_min -10
_diffrn_reflns_limit_k_max 24
_diffrn_reflns_limit_k_min -28
_diffrn_reflns_limit_l_max 35
_diffrn_reflns_limit_l_min -35
_diffrn_reflns_number 45334
_diffrn_reflns_point_group_measured_fraction_full 0.998
_diffrn_reflns_point_group_measured_fraction_max 0.873
_diffrn_reflns_theta_full 26.000
_diffrn_reflns_theta_max 29.069
_diffrn_reflns_theta_min 3.325
_diffrn_source 'micro-focus sealed X-ray tube'
_diffrn_source_type 'SuperNova (Mo) X-ray Source'
_exptl_absorpt_coefficient_mu 1.577
_exptl_absorpt_correction_T_max 1.00000
_exptl_absorpt_correction_T_min 0.95301
_exptl_absorpt_correction_type multi-scan
_exptl_absorpt_process_details
;
CrysAlisPro 1.171.39.29c (Rigaku Oxford Diffraction, 2017)
Empirical absorption correction using spherical harmonics,
 implemented in SCALE3 ABSPACK scaling algorithm.
;
_exptl_crystal_colour Green
_exptl_crystal_colour_primary green
_exptl_crystal_density_diffrn 1.881
_exptl_crystal_description block
_exptl_crystal_F_000 3824
_exptl_crystal_size_max 0.27
_exptl_crystal_size_mid 0.25
_exptl_crystal_size_min 0.22
_refine_diff_density_max 0.527
_refine_diff_density_min -0.572
_refine_diff_density_rms 0.098
_refine_ls_extinction_method none
_refine_ls_goodness_of_fit_ref 1.084
_refine_ls_hydrogen_treatment constr
_refine_ls_matrix_type full
_refine_ls_number_parameters 922
_refine_ls_number_reflns 15877
_refine_ls_number_restraints 0
_refine_ls_restrained_S_all 1.084
_refine_ls_R_factor_all 0.0562
_refine_ls_R_factor_gt 0.0408
_refine_ls_shift/su_max 0.008
_refine_ls_shift/su_mean 0.000
_refine_ls_structure_factor_coef Fsqd
_refine_ls_weighting_details 'w=1/[\s^2^(Fo^2^)+(0.0216P)^2^+8.9611P] where P=(Fo^2^+2Fc^2^)/3'
_refine_ls_weighting_scheme calc
_refine_ls_wR_factor_gt 0.0752
_refine_ls_wR_factor_ref 0.0813
_reflns_Friedel_coverage 0.000
_reflns_number_gt 12841
_reflns_number_total 15877
_reflns_threshold_expression 'I > 2\s(I)'
_cod_data_source_file am0c14431_si_002.cif
_cod_data_source_block NiP2Mo5
_cod_depositor_comments
;
The following automatic conversions were performed:

data item '_exptl_crystal_colour_primary' value 'Green' was changed
to 'green' in accordance with the
/home/data/users/saulius/crontab/automatic-downloads/rss-feeds/ACS/lib/dictionaries/cif_core.dic
dictionary named 'cif_core.dic' version 2.4.2 last updated on
2011-04-26.

Automatic conversion script
Id: cif_fix_values 7556 2019-12-06 15:28:31Z antanas 
;
_cod_database_code 4518239
_shelx_shelxl_version_number 2014/7
_chemical_oxdiff_formula 'Ni1 Mo1 P1 N1 C1 O1'
_shelx_space_group_comment
;
The symmetry employed for this shelxl refinement is uniquely defined
by the following loop, which should always be used as a source of
symmetry information in preference to the above space-group names.
They are only intended as comments.
;
_shelx_estimated_absorpt_t_max 0.723
_shelx_estimated_absorpt_t_min 0.676
_reflns_odcompleteness_completeness 99.74
_reflns_odcompleteness_iscentric 1
_reflns_odcompleteness_theta 26.32
_olex2_refinement_description
;
1. Fixed Uiso
 At 1.2 times of:
  All C(H) groups, All C(H,H) groups
 At 1.5 times of:
  All O(H) groups, All O(H,H) groups
2. Others
 Fixed Sof: O4W(0.5) H4WA(0.5) H4WB(0.5) O6W(0.5) H6WA(0.5) H6WB(0.5) O7W(0.5)
 O10W(0.5) O11W(0.5) O12W(0.5)
3.a Free rotating group:
 O3W(H3WA,H3WB), O4W(H4WA,H4WB), O5W(H5WA,H5WB), O6W(H6WA,H6WB), O8W(H8WA,
 H8WB), O9W(H9WA,H9WB)
3.b Rotating group:
 O1W(H1WA,H1WB), O2W(H2WA,H2WB)
3.c Secondary CH2 refined with riding coordinates:
 C1AA(H1AA,H1AB), C2AA(H2AA,H2AB), C4AA(H4AA,H4AB), C5AA(H5AA,H5AB)
3.d Aromatic/amide H refined with riding coordinates:
 C1(H1), C2(H2), C3(H3), C4(H4), C7(H7), C8(H8), C9(H9), C10(H10), C11(H11),
 C12(H12), C13(H13), C14(H14), C17(H17), C18(H18), C19(H19), C20(H20), C21(H21),
  C22(H22A), C23(H23), C24(H24A), C27(H27), C28(H28), C29(H29), C30(H30),
 C31(H31), C32(H32), C33(H33), C34(H34), C37(H37), C38(H38), C39(H39), C82(H82)
3.e Tetrahedral OH refined with riding coordinates:
 O22(H22)
3.f Idealised tetrahedral OH refined as rotating group:
 O24(H24)
;
_olex2_submission_special_instructions 'No special instructions were received'
_oxdiff_exptl_absorpt_empirical_details
;
Empirical correction (ABSPACK) includes:
- Absorption correction using spherical harmonics
- Frame scaling
;
_oxdiff_exptl_absorpt_empirical_full_max 1.072
_oxdiff_exptl_absorpt_empirical_full_min 0.918

loop_
_space_group_symop_operation_xyz
'x, y, z'
'-x+1/2, y+1/2, -z+1/2'
'-x, -y, -z'
'x-1/2, -y-1/2, z-1/2'

loop_
_atom_site_label
_atom_site_type_symbol
_atom_site_fract_x
_atom_site_fract_y
_atom_site_fract_z
_atom_site_U_iso_or_equiv
_atom_site_adp_type
_atom_site_occupancy
_atom_site_site_symmetry_order
_atom_site_calc_flag
_atom_site_refinement_flags_posn
_atom_site_refinement_flags_adp
_atom_site_refinement_flags_occupancy
_atom_site_disorder_assembly
_atom_site_disorder_group
Mo1 Mo 0.61185(3) 0.81486(2) 0.55370(2) 0.02304(7) Uani 1 1 d . . . . .
Mo2 Mo 0.61285(2) 0.66233(2) 0.58369(2) 0.02104(7) Uani 1 1 d . . . . .
Mo3 Mo 0.88629(3) 0.61821(2) 0.61184(2) 0.02753(8) Uani 1 1 d . . . . .
Mo4 Mo 0.88364(3) 0.86553(2) 0.54862(2) 0.02971(8) Uani 1 1 d . . . . .
Mo5 Mo 1.06005(3) 0.74278(2) 0.60816(2) 0.03355(9) Uani 1 1 d . . . . .
Ni1 Ni 0.47670(4) 0.55795(2) 0.67072(2) 0.02639(11) Uani 1 1 d . . . . .
Ni2 Ni 0.36775(4) 0.80422(2) 0.46356(2) 0.02769(11) Uani 1 1 d . . . . .
P1 P 0.79992(8) 0.76519(4) 0.64691(3) 0.02302(19) Uani 1 1 d . . . . .
P2 P 0.83034(8) 0.71999(4) 0.51499(3) 0.02429(19) Uani 1 1 d . . . . .
O1 O 0.5217(2) 0.80253(11) 0.50133(9) 0.0315(6) Uani 1 1 d . . . . .
O1W O 0.3677(2) 0.62450(13) 0.69634(12) 0.0505(8) Uani 1 1 d . . . . .
H1WA H 0.2994 0.6099 0.6968 0.076 Uiso 1 1 d GR . . . .
H1WB H 0.3668 0.6562 0.6770 0.076 Uiso 1 1 d GR . . . .
O2 O 0.70418(19) 0.72320(10) 0.52799(8) 0.0243(5) Uani 1 1 d . . . . .
O2W O 0.3254(2) 0.72572(12) 0.50646(11) 0.0458(8) Uani 1 1 d . . . . .
H2WA H 0.2776 0.7359 0.5278 0.069 Uiso 1 1 d GR . . . .
H2WB H 0.3861 0.7115 0.5216 0.069 Uiso 1 1 d GR . . . .
O3 O 0.76936(19) 0.80528(10) 0.60040(8) 0.0228(5) Uani 1 1 d . . . . .
O4 O 0.56431(18) 0.74481(10) 0.59426(8) 0.0226(5) Uani 1 1 d . . . . .
O5 O 0.5426(2) 0.86747(11) 0.58740(10) 0.0355(6) Uani 1 1 d . . . . .
O6 O 0.7224(2) 0.86552(11) 0.52466(9) 0.0300(6) Uani 1 1 d . . . . .
O7 O 0.5184(2) 0.64015(11) 0.53609(9) 0.0318(6) Uani 1 1 d . . . . .
O8 O 0.73936(19) 0.61049(10) 0.57392(9) 0.0261(5) Uani 1 1 d . . . . .
O9 O 0.76612(19) 0.69725(10) 0.63725(9) 0.0239(5) Uani 1 1 d . . . . .
O10 O 0.5577(2) 0.62832(10) 0.63531(9) 0.0276(5) Uani 1 1 d . . . . .
O11 O 0.9258(2) 0.77216(11) 0.66174(9) 0.0314(6) Uani 1 1 d . . . . .
O12 O 1.1600(2) 0.76921(13) 0.65162(12) 0.0501(8) Uani 1 1 d . . . . .
O13 O 1.0154(2) 0.66511(11) 0.63719(10) 0.0330(6) Uani 1 1 d . . . . .
O14 O 0.90670(19) 0.69685(10) 0.55980(9) 0.0268(5) Uani 1 1 d . . . . .
O15 O 1.0069(2) 0.81631(11) 0.57709(11) 0.0362(6) Uani 1 1 d . . . . .
O16 O 1.1448(2) 0.71501(13) 0.56334(12) 0.0478(8) Uani 1 1 d . . . . .
O17 O 0.9536(2) 0.56336(12) 0.57827(11) 0.0434(7) Uani 1 1 d . . . . .
O18 O 0.8585(2) 0.58095(12) 0.66556(11) 0.0407(7) Uani 1 1 d . . . . .
O19 O 0.8789(2) 0.92084(12) 0.59347(11) 0.0434(7) Uani 1 1 d . . . . .
O20 O 0.9433(2) 0.90378(12) 0.50177(11) 0.0467(8) Uani 1 1 d . . . . .
O21 O 0.8721(2) 0.78161(11) 0.49737(9) 0.0311(6) Uani 1 1 d . . . . .
O22 O 0.6199(4) 0.94710(15) 0.73198(14) 0.0795(12) Uani 1 1 d . . . . .
H22 H 0.5609 0.9556 0.7456 0.119 Uiso 1 1 calc R . . . .
O23 O 0.6042(4) 0.85892(16) 0.76970(14) 0.0799(13) Uani 1 1 d . . . . .
O24 O 1.0203(3) 0.55187(14) 0.45028(13) 0.0593(9) Uani 1 1 d . . . . .
H24 H 1.0207 0.5191 0.4349 0.089 Uiso 1 1 calc GR . . . .
O25 O 0.9321(4) 0.58526(17) 0.38082(14) 0.0855(13) Uani 1 1 d . . . . .
N1 N 0.4081(3) 0.49078(14) 0.71519(12) 0.0362(8) Uani 1 1 d . . . . .
N2 N 0.5824(3) 0.56622(14) 0.73411(11) 0.0335(7) Uani 1 1 d . . . . .
N3 N 0.5791(2) 0.49335(13) 0.63702(11) 0.0267(6) Uani 1 1 d . . . . .
N4 N 0.3779(2) 0.53917(14) 0.60612(11) 0.0292(7) Uani 1 1 d . . . . .
N5 N 0.4195(3) 0.88234(14) 0.42520(12) 0.0322(7) Uani 1 1 d . . . . .
N6 N 0.3130(3) 0.87393(14) 0.50877(12) 0.0319(7) Uani 1 1 d . . . . .
N7 N 0.4166(3) 0.74334(14) 0.41026(12) 0.0324(7) Uani 1 1 d . . . . .
N8 N 0.2168(3) 0.79625(15) 0.42112(13) 0.0369(8) Uani 1 1 d . . . . .
C0AA C 0.6419(4) 0.88873(19) 0.73744(16) 0.0414(10) Uani 1 1 d . . . . .
C1 C 0.6676(4) 0.6075(2) 0.74099(16) 0.0421(10) Uani 1 1 d . . . . .
H1 H 0.6821 0.6349 0.7155 0.051 Uiso 1 1 calc R . . . .
C1AA C 0.7222(4) 0.86401(19) 0.70108(17) 0.0456(11) Uani 1 1 d . . . . .
H1AA H 0.8000 0.8751 0.7121 0.055 Uiso 1 1 calc R . . . .
H1AB H 0.7051 0.8834 0.6690 0.055 Uiso 1 1 calc R . . . .
C2 C 0.7339(4) 0.6104(2) 0.78467(18) 0.0592(13) Uani 1 1 d . . . . .
H2 H 0.7926 0.6394 0.7887 0.071 Uiso 1 1 calc R . . . .
C2AA C 0.7148(3) 0.79380(16) 0.69500(13) 0.0301(8) Uani 1 1 d . . . . .
H2AA H 0.6355 0.7822 0.6875 0.036 Uiso 1 1 calc R . . . .
H2AB H 0.7398 0.7743 0.7262 0.036 Uiso 1 1 calc R . . . .
C3 C 0.7126(5) 0.5703(3) 0.82213(19) 0.0704(16) Uani 1 1 d . . . . .
H3 H 0.7563 0.5721 0.8520 0.084 Uiso 1 1 calc R . . . .
C3AA C 0.9686(4) 0.5944(2) 0.42250(18) 0.0437(11) Uani 1 1 d . . . . .
C4 C 0.6263(5) 0.5273(2) 0.81560(17) 0.0591(13) Uani 1 1 d . . . . .
H4 H 0.6113 0.4996 0.8408 0.071 Uiso 1 1 calc R . . . .
C4AA C 0.9600(4) 0.65472(19) 0.44975(18) 0.0474(12) Uani 1 1 d . . . . .
H4AA H 0.9785 0.6886 0.4280 0.057 Uiso 1 1 calc R . . . .
H4AB H 1.0146 0.6551 0.4782 0.057 Uiso 1 1 calc R . . . .
C5 C 0.5624(4) 0.52590(19) 0.77084(14) 0.0373(9) Uani 1 1 d . . . . .
C5AA C 0.8394(3) 0.66345(17) 0.46702(15) 0.0343(9) Uani 1 1 d . . . . .
H5AA H 0.8121 0.6241 0.4790 0.041 Uiso 1 1 calc R . . . .
H5AB H 0.7892 0.6757 0.4388 0.041 Uiso 1 1 calc R . . . .
C6 C 0.4681(4) 0.48132(19) 0.75894(16) 0.0417(10) Uani 1 1 d . . . . .
C7 C 0.4411(5) 0.4328(2) 0.78990(19) 0.0617(14) Uani 1 1 d . . . . .
H7 H 0.4840 0.4261 0.8196 0.074 Uiso 1 1 calc R . . . .
C8 C 0.3508(6) 0.3948(2) 0.7762(2) 0.0750(18) Uani 1 1 d . . . . .
H8 H 0.3319 0.3621 0.7966 0.090 Uiso 1 1 calc R . . . .
C9 C 0.2886(5) 0.4055(2) 0.7326(2) 0.0676(16) Uani 1 1 d . . . . .
H9 H 0.2264 0.3804 0.7230 0.081 Uiso 1 1 calc R . . . .
C10 C 0.3193(4) 0.4536(2) 0.70295(18) 0.0492(12) Uani 1 1 d . . . . .
H10 H 0.2769 0.4607 0.6732 0.059 Uiso 1 1 calc R . . . .
C11 C 0.6835(3) 0.47441(17) 0.65348(15) 0.0330(9) Uani 1 1 d . . . . .
H11 H 0.7145 0.4900 0.6835 0.040 Uiso 1 1 calc R . . . .
C12 C 0.7468(3) 0.43283(19) 0.62794(16) 0.0406(10) Uani 1 1 d . . . . .
H12 H 0.8193 0.4208 0.6404 0.049 Uiso 1 1 calc R . . . .
C13 C 0.7014(4) 0.40937(19) 0.58382(16) 0.0407(10) Uani 1 1 d . . . . .
H13 H 0.7430 0.3813 0.5659 0.049 Uiso 1 1 calc R . . . .
C14 C 0.5934(3) 0.42786(17) 0.56623(15) 0.0347(9) Uani 1 1 d . . . . .
H14 H 0.5607 0.4119 0.5366 0.042 Uiso 1 1 calc R . . . .
C15 C 0.5346(3) 0.47049(16) 0.59344(13) 0.0275(8) Uani 1 1 d . . . . .
C16 C 0.4202(3) 0.49517(16) 0.57665(14) 0.0287(8) Uani 1 1 d . . . . .
C17 C 0.3608(3) 0.47557(19) 0.53353(15) 0.0380(9) Uani 1 1 d . . . . .
H17 H 0.3900 0.4444 0.5141 0.046 Uiso 1 1 calc R . . . .
C18 C 0.2566(3) 0.5034(2) 0.51988(16) 0.0429(10) Uani 1 1 d . . . . .
H18 H 0.2148 0.4909 0.4912 0.051 Uiso 1 1 calc R . . . .
C19 C 0.2159(3) 0.5495(2) 0.54900(16) 0.0428(10) Uani 1 1 d . . . . .
H19 H 0.1473 0.5693 0.5398 0.051 Uiso 1 1 calc R . . . .
C20 C 0.2777(3) 0.56617(19) 0.59195(16) 0.0377(9) Uani 1 1 d . . . . .
H20 H 0.2492 0.5971 0.6118 0.045 Uiso 1 1 calc R . . . .
C21 C 0.4785(4) 0.8834(2) 0.38472(17) 0.0457(11) Uani 1 1 d . . . . .
H21 H 0.4994 0.8460 0.3707 0.055 Uiso 1 1 calc R . . . .
C22 C 0.5105(4) 0.9381(2) 0.36239(19) 0.0617(14) Uani 1 1 d . . . . .
H22A H 0.5523 0.9377 0.3341 0.074 Uiso 1 1 calc R . . . .
C23 C 0.4785(5) 0.9929(2) 0.3834(2) 0.0647(15) Uani 1 1 d . . . . .
H23 H 0.4985 1.0303 0.3692 0.078 Uiso 1 1 calc R . . . .
C24 C 0.4178(5) 0.9925(2) 0.42481(19) 0.0579(13) Uani 1 1 d . . . . .
H24A H 0.3951 1.0295 0.4389 0.069 Uiso 1 1 calc R . . . .
C25 C 0.3901(3) 0.93665(18) 0.44577(16) 0.0374(9) Uani 1 1 d . . . . .
C26 C 0.3276(3) 0.93204(18) 0.49167(15) 0.0359(9) Uani 1 1 d . . . . .
C27 C 0.2869(5) 0.9827(2) 0.5168(2) 0.0637(14) Uani 1 1 d . . . . .
H27 H 0.2964 1.0225 0.5045 0.076 Uiso 1 1 calc R . . . .
C28 C 0.2322(5) 0.9735(3) 0.5601(2) 0.0749(17) Uani 1 1 d . . . . .
H28 H 0.2044 1.0071 0.5773 0.090 Uiso 1 1 calc R . . . .
C29 C 0.2193(4) 0.9149(2) 0.5773(2) 0.0625(14) Uani 1 1 d . . . . .
H29 H 0.1823 0.9079 0.6064 0.075 Uiso 1 1 calc R . . . .
C30 C 0.2613(4) 0.8666(2) 0.55131(17) 0.0460(11) Uani 1 1 d . . . . .
H30 H 0.2537 0.8267 0.5638 0.055 Uiso 1 1 calc R . . . .
C31 C 0.5200(4) 0.71740(19) 0.40828(16) 0.0428(10) Uani 1 1 d . . . . .
H31 H 0.5736 0.7229 0.4348 0.051 Uiso 1 1 calc R . . . .
C32 C 0.5495(4) 0.6825(2) 0.36790(19) 0.0561(13) Uani 1 1 d . . . . .
H32 H 0.6221 0.6650 0.3670 0.067 Uiso 1 1 calc R . . . .
C33 C 0.4693(5) 0.6742(2) 0.32928(19) 0.0618(14) Uani 1 1 d . . . . .
H33 H 0.4873 0.6510 0.3017 0.074 Uiso 1 1 calc R . . . .
C34 C 0.3624(4) 0.7000(2) 0.33125(17) 0.0515(12) Uani 1 1 d . . . . .
H34 H 0.3076 0.6945 0.3052 0.062 Uiso 1 1 calc R . . . .
C35 C 0.3376(4) 0.73446(18) 0.37253(15) 0.0375(9) Uani 1 1 d . . . . .
C36 C 0.2248(4) 0.76353(19) 0.37919(15) 0.0390(10) Uani 1 1 d . . . . .
C37 C 0.1325(4) 0.7578(2) 0.34543(18) 0.0599(13) Uani 1 1 d . . . . .
H37 H 0.1377 0.7340 0.3169 0.072 Uiso 1 1 calc R . . . .
C38 C 0.0235(4) 0.8211(3) 0.3977(2) 0.0692(16) Uani 1 1 d . . . . .
H38 H -0.0443 0.8409 0.4048 0.083 Uiso 1 1 calc R . . . .
C39 C 0.1173(4) 0.8240(2) 0.42967(19) 0.0544(12) Uani 1 1 d . . . . .
H39 H 0.1124 0.8463 0.4590 0.065 Uiso 1 1 calc R . . . .
C82 C 0.0315(4) 0.7882(3) 0.3548(2) 0.0770(17) Uani 1 1 d . . . . .
H82 H -0.0309 0.7861 0.3318 0.092 Uiso 1 1 calc R . . . .
O3W O 0.3947(3) 0.74463(17) 0.66538(14) 0.0636(10) Uani 1 1 d . . . . .
H3WA H 0.3308 0.7623 0.6585 0.095 Uiso 1 1 d G . . . .
H3WB H 0.4419 0.7549 0.6440 0.095 Uiso 1 1 d G . . . .
O4W O 0.3925(7) 0.7853(4) 0.7631(3) 0.076(2) Uani 0.5 1 d . . P . .
H4WA H 0.3916 0.7644 0.7364 0.115 Uiso 0.5 1 d G . P . .
H4WB H 0.4510 0.8087 0.7649 0.115 Uiso 0.5 1 d G . P . .
O5W O 0.7344(4) 0.8293(3) 0.4126(2) 0.131(2) Uani 1 1 d . . . . .
H5WA H 0.7815 0.8147 0.4349 0.197 Uiso 1 1 d G . . . .
H5WB H 0.7580 0.8659 0.4078 0.197 Uiso 1 1 d G . . . .
O6W O 1.0155(12) 0.9626(4) 0.4176(4) 0.141(5) Uani 0.5 1 d . . P . .
H6WA H 0.9924 0.9985 0.4088 0.212 Uiso 0.5 1 d G . P . .
H6WB H 0.9779 0.9501 0.4417 0.212 Uiso 0.5 1 d G . P . .
O7W O 0.1813(10) 1.0803(6) 0.6565(5) 0.170(5) Uani 0.5 1 d . . P . .
O8W O 0.4783(3) 0.99147(17) 0.79683(13) 0.0655(10) Uani 1 1 d . . . . .
H8WA H 0.4528 0.9736 0.8221 0.098 Uiso 1 1 d G . . . .
H8WB H 0.5329 1.0228 0.8091 0.098 Uiso 1 1 d G . . . .
O9W O 0.0035(9) 0.6951(4) 0.7534(2) 0.185(3) Uani 1 1 d . . . . .
H9WA H -0.0101 0.6730 0.7276 0.277 Uiso 1 1 d G . . . .
H9WB H 0.0551 0.7230 0.7453 0.277 Uiso 1 1 d G . . . .
O10W O 0.2172(7) 0.7258(6) 0.8104(4) 0.133(4) Uani 0.5 1 d . . P . .
O11W O 0.1420(10) 0.6065(5) 0.7184(5) 0.097(3) Uani 0.5 1 d . . P . .
O12W O 0.1797(10) 0.5872(5) 0.7485(4) 0.098(4) Uani 0.5 1 d . . P . .

loop_
_atom_site_aniso_label
_atom_site_aniso_U_11
_atom_site_aniso_U_22
_atom_site_aniso_U_33
_atom_site_aniso_U_23
_atom_site_aniso_U_13
_atom_site_aniso_U_12
Mo1 0.02557(15) 0.01560(14) 0.02805(16) 0.00095(12) 0.00230(12) 0.00231(12)
Mo2 0.02201(15) 0.01574(14) 0.02547(16) -0.00041(12) 0.00211(12) -0.00010(11)
Mo3 0.02406(16) 0.01895(15) 0.03973(19) 0.00166(14) 0.00316(13) 0.00437(12)
Mo4 0.03105(17) 0.01759(15) 0.0413(2) -0.00132(14) 0.00871(14) -0.00364(13)
Mo5 0.02097(16) 0.02664(17) 0.0533(2) -0.00240(16) 0.00453(15) -0.00068(13)
Ni1 0.0300(2) 0.0224(2) 0.0269(2) 0.0022(2) 0.00270(19) -0.00183(19)
Ni2 0.0297(2) 0.0216(2) 0.0315(3) 0.0008(2) -0.0002(2) 0.00195(19)
P1 0.0244(4) 0.0195(4) 0.0251(5) -0.0033(4) 0.0010(4) 0.0006(4)
P2 0.0279(5) 0.0185(4) 0.0272(5) -0.0023(4) 0.0079(4) 0.0013(4)
O1 0.0325(14) 0.0270(13) 0.0343(14) 0.0063(12) -0.0051(11) 0.0026(11)
O1W 0.0506(18) 0.0357(16) 0.068(2) 0.0031(16) 0.0256(16) 0.0037(14)
O2 0.0276(13) 0.0194(12) 0.0264(13) -0.0007(10) 0.0060(10) 0.0015(10)
O2W 0.0376(16) 0.0397(17) 0.062(2) 0.0195(15) 0.0166(15) 0.0108(13)
O3 0.0250(12) 0.0174(11) 0.0261(13) -0.0010(10) 0.0016(10) 0.0001(10)
O4 0.0217(12) 0.0189(12) 0.0275(13) 0.0022(10) 0.0048(10) 0.0011(9)
O5 0.0410(15) 0.0198(13) 0.0468(17) -0.0016(12) 0.0120(13) 0.0074(11)
O6 0.0330(14) 0.0197(12) 0.0377(15) 0.0059(11) 0.0047(11) -0.0008(10)
O7 0.0322(14) 0.0274(13) 0.0352(15) -0.0050(12) -0.0029(11) -0.0017(11)
O8 0.0259(12) 0.0157(11) 0.0369(14) -0.0037(11) 0.0027(11) 0.0016(10)
O9 0.0246(12) 0.0172(12) 0.0296(13) -0.0013(10) 0.0001(10) 0.0015(10)
O10 0.0295(13) 0.0208(12) 0.0328(14) 0.0046(11) 0.0054(11) 0.0006(10)
O11 0.0265(13) 0.0292(14) 0.0379(15) -0.0042(12) -0.0040(11) 0.0001(11)
O12 0.0269(15) 0.0444(18) 0.078(2) -0.0087(16) -0.0074(15) 0.0000(13)
O13 0.0244(13) 0.0283(14) 0.0458(16) 0.0034(12) -0.0032(12) 0.0026(11)
O14 0.0246(12) 0.0215(12) 0.0347(14) 0.0007(11) 0.0041(11) 0.0001(10)
O15 0.0259(13) 0.0230(13) 0.0602(19) -0.0001(13) 0.0070(13) -0.0046(11)
O16 0.0336(15) 0.0375(16) 0.074(2) -0.0008(16) 0.0204(15) 0.0025(13)
O17 0.0360(15) 0.0287(15) 0.066(2) -0.0057(14) 0.0078(14) 0.0073(12)
O18 0.0373(15) 0.0346(15) 0.0501(18) 0.0145(14) 0.0007(13) 0.0020(12)
O19 0.0490(17) 0.0273(14) 0.0544(19) -0.0115(14) 0.0069(14) -0.0048(13)
O20 0.0527(18) 0.0310(15) 0.058(2) 0.0046(14) 0.0179(15) -0.0067(13)
O21 0.0375(14) 0.0213(13) 0.0358(15) 0.0008(11) 0.0127(12) -0.0006(11)
O22 0.125(3) 0.041(2) 0.077(3) 0.0031(19) 0.049(2) 0.028(2)
O23 0.126(3) 0.054(2) 0.065(2) 0.013(2) 0.051(2) 0.030(2)
O24 0.068(2) 0.0408(18) 0.068(2) -0.0173(17) -0.0078(18) 0.0136(17)
O25 0.142(4) 0.062(2) 0.049(2) -0.0168(19) -0.016(2) 0.032(2)
N1 0.0424(19) 0.0297(18) 0.0374(19) 0.0047(15) 0.0088(16) -0.0030(15)
N2 0.0425(19) 0.0332(18) 0.0246(16) -0.0019(14) 0.0012(14) 0.0015(15)
N3 0.0308(16) 0.0207(15) 0.0283(16) 0.0016(13) -0.0006(13) -0.0009(12)
N4 0.0281(16) 0.0274(16) 0.0320(17) 0.0037(14) -0.0003(13) -0.0042(13)
N5 0.0325(17) 0.0269(17) 0.0366(19) 0.0073(15) -0.0030(14) 0.0033(14)
N6 0.0309(17) 0.0276(17) 0.0369(18) -0.0025(15) -0.0013(14) 0.0003(13)
N7 0.0381(18) 0.0242(16) 0.0351(18) -0.0013(14) 0.0047(15) 0.0014(14)
N8 0.0335(18) 0.0356(19) 0.041(2) 0.0007(16) -0.0018(15) 0.0001(15)
C0AA 0.059(3) 0.032(2) 0.034(2) -0.0042(19) 0.008(2) 0.010(2)
C1 0.048(3) 0.041(2) 0.038(2) -0.006(2) 0.000(2) -0.003(2)
C1AA 0.059(3) 0.034(2) 0.047(3) -0.009(2) 0.018(2) 0.002(2)
C2 0.060(3) 0.067(3) 0.049(3) -0.013(3) -0.014(2) -0.008(3)
C2AA 0.035(2) 0.029(2) 0.0267(19) -0.0047(16) 0.0026(16) -0.0003(16)
C3 0.081(4) 0.085(4) 0.041(3) -0.002(3) -0.022(3) 0.001(3)
C3AA 0.044(2) 0.040(2) 0.049(3) -0.008(2) 0.016(2) 0.006(2)
C4 0.077(4) 0.065(3) 0.035(3) 0.013(2) -0.002(2) 0.008(3)
C4AA 0.053(3) 0.030(2) 0.062(3) -0.016(2) 0.025(2) 0.001(2)
C5 0.050(2) 0.037(2) 0.026(2) 0.0039(18) 0.0043(18) 0.0101(19)
C5AA 0.037(2) 0.030(2) 0.036(2) -0.0099(18) 0.0099(17) -0.0009(17)
C6 0.053(3) 0.038(2) 0.035(2) 0.0095(19) 0.015(2) 0.006(2)
C7 0.089(4) 0.050(3) 0.049(3) 0.017(3) 0.021(3) 0.004(3)
C8 0.109(5) 0.049(3) 0.070(4) 0.024(3) 0.033(4) -0.013(3)
C9 0.078(4) 0.050(3) 0.078(4) 0.000(3) 0.029(3) -0.023(3)
C10 0.052(3) 0.038(2) 0.059(3) 0.007(2) 0.014(2) -0.009(2)
C11 0.032(2) 0.031(2) 0.035(2) 0.0028(18) -0.0029(17) -0.0003(17)
C12 0.032(2) 0.040(2) 0.050(3) 0.005(2) -0.0001(19) 0.0078(18)
C13 0.045(2) 0.033(2) 0.046(3) -0.002(2) 0.011(2) 0.0053(19)
C14 0.043(2) 0.030(2) 0.032(2) -0.0023(17) 0.0013(17) -0.0008(18)
C15 0.0317(19) 0.0216(18) 0.029(2) 0.0049(16) 0.0012(15) -0.0038(15)
C16 0.0314(19) 0.0228(18) 0.032(2) 0.0024(16) 0.0026(16) -0.0061(15)
C17 0.042(2) 0.035(2) 0.036(2) -0.0026(18) -0.0079(18) -0.0060(18)
C18 0.040(2) 0.049(3) 0.039(2) 0.001(2) -0.0106(19) -0.014(2)
C19 0.029(2) 0.049(3) 0.050(3) 0.008(2) -0.0079(19) 0.0011(19)
C20 0.030(2) 0.038(2) 0.046(3) 0.002(2) 0.0059(18) 0.0017(17)
C21 0.054(3) 0.037(2) 0.047(3) 0.006(2) 0.008(2) 0.003(2)
C22 0.070(3) 0.060(3) 0.056(3) 0.020(3) 0.016(3) -0.005(3)
C23 0.097(4) 0.033(3) 0.064(4) 0.014(3) 0.010(3) -0.012(3)
C24 0.092(4) 0.026(2) 0.055(3) 0.006(2) 0.003(3) -0.005(2)
C25 0.042(2) 0.026(2) 0.043(2) 0.0028(18) -0.0084(19) 0.0004(17)
C26 0.043(2) 0.028(2) 0.036(2) 0.0009(18) -0.0053(18) 0.0034(17)
C27 0.088(4) 0.030(2) 0.074(4) -0.004(3) 0.008(3) 0.007(3)
C28 0.102(5) 0.052(3) 0.074(4) -0.022(3) 0.029(4) 0.003(3)
C29 0.074(4) 0.057(3) 0.059(3) -0.017(3) 0.025(3) -0.008(3)
C30 0.050(3) 0.038(2) 0.051(3) -0.005(2) 0.015(2) -0.004(2)
C31 0.047(3) 0.036(2) 0.045(3) -0.002(2) 0.004(2) 0.003(2)
C32 0.058(3) 0.050(3) 0.061(3) -0.012(3) 0.017(3) 0.009(2)
C33 0.077(4) 0.061(3) 0.049(3) -0.021(3) 0.017(3) 0.007(3)
C34 0.069(3) 0.050(3) 0.035(2) -0.008(2) 0.000(2) 0.000(2)
C35 0.047(2) 0.031(2) 0.034(2) 0.0009(18) 0.0010(19) -0.0016(18)
C36 0.044(2) 0.035(2) 0.038(2) 0.0021(19) -0.0013(19) -0.0086(19)
C37 0.060(3) 0.072(4) 0.046(3) -0.008(3) -0.015(2) -0.004(3)
C38 0.039(3) 0.090(4) 0.078(4) -0.008(3) -0.007(3) 0.008(3)
C39 0.038(2) 0.068(3) 0.057(3) -0.009(3) -0.003(2) 0.002(2)
C82 0.042(3) 0.117(5) 0.069(4) 0.002(4) -0.023(3) -0.001(3)
O3W 0.047(2) 0.063(2) 0.083(3) 0.016(2) 0.0196(19) 0.0135(18)
O4W 0.081(6) 0.081(6) 0.067(5) 0.001(4) 0.003(4) 0.014(4)
O5W 0.088(4) 0.175(6) 0.128(5) 0.044(4) -0.014(3) 0.001(4)
O6W 0.256(13) 0.063(6) 0.116(9) -0.014(6) 0.113(9) -0.047(7)
O7W 0.145(10) 0.161(11) 0.209(14) 0.060(10) 0.050(10) 0.027(9)
O8W 0.068(2) 0.056(2) 0.075(2) 0.000(2) 0.022(2) 0.0011(18)
O9W 0.269(10) 0.186(8) 0.098(5) 0.014(5) 0.006(6) 0.000(6)
O10W 0.058(5) 0.252(13) 0.088(7) 0.003(8) 0.002(5) 0.031(7)
O11W 0.084(7) 0.087(8) 0.123(10) 0.009(7) 0.028(7) -0.001(5)
O12W 0.110(9) 0.094(8) 0.096(9) 0.008(6) 0.052(7) -0.005(6)

loop_
_atom_type_symbol
_atom_type_description
_atom_type_scat_dispersion_real
_atom_type_scat_dispersion_imag
_atom_type_scat_source
C C 0.0033 0.0016 'International Tables Vol C Tables 4.2.6.8 and 6.1.1.4'
H H 0.0000 0.0000 'International Tables Vol C Tables 4.2.6.8 and 6.1.1.4'
Mo Mo -1.6832 0.6857 'International Tables Vol C Tables 4.2.6.8 and 6.1.1.4'
N N 0.0061 0.0033 'International Tables Vol C Tables 4.2.6.8 and 6.1.1.4'
Ni Ni 0.3393 1.1124 'International Tables Vol C Tables 4.2.6.8 and 6.1.1.4'
O O 0.0106 0.0060 'International Tables Vol C Tables 4.2.6.8 and 6.1.1.4'
P P 0.1023 0.0942 'International Tables Vol C Tables 4.2.6.8 and 6.1.1.4'

loop_
_geom_angle_atom_site_label_1
_geom_angle_atom_site_label_2
_geom_angle_atom_site_label_3
_geom_angle
_geom_angle_site_symmetry_1
_geom_angle_site_symmetry_3
_geom_angle_publ_flag
O1 Mo1 O2 84.22(10) . . ?
O1 Mo1 O3 155.44(10) . . ?
O1 Mo1 O4 99.02(11) . . ?
O1 Mo1 O6 98.56(11) . . ?
O3 Mo1 O2 72.94(8) . . ?
O4 Mo1 O2 70.69(8) . . ?
O4 Mo1 O3 82.10(9) . . ?
O5 Mo1 O1 104.71(13) . . ?
O5 Mo1 O2 162.98(10) . . ?
O5 Mo1 O3 99.69(11) . . ?
O5 Mo1 O4 93.36(11) . . ?
O5 Mo1 O6 101.14(11) . . ?
O6 Mo1 O2 91.61(9) . . ?
O6 Mo1 O3 73.74(10) . . ?
O6 Mo1 O4 153.52(10) . . ?
O2 Mo2 O9 81.49(8) . . ?
O4 Mo2 O2 73.51(8) . . ?
O4 Mo2 O9 80.27(9) . . ?
O7 Mo2 O2 88.54(10) . . ?
O7 Mo2 O4 100.95(11) . . ?
O7 Mo2 O8 101.89(11) . . ?
O7 Mo2 O9 169.20(10) . . ?
O7 Mo2 O10 103.25(12) . . ?
O8 Mo2 O2 81.40(9) . . ?
O8 Mo2 O4 145.38(10) . . ?
O8 Mo2 O9 72.63(9) . . ?
O10 Mo2 O2 167.02(10) . . ?
O10 Mo2 O4 98.56(10) . . ?
O10 Mo2 O8 101.11(10) . . ?
O10 Mo2 O9 87.09(10) . . ?
O8 Mo3 O9 71.99(9) . . ?
O8 Mo3 O14 81.88(9) . . ?
O13 Mo3 O8 152.16(10) . . ?
O13 Mo3 O9 89.07(9) . . ?
O13 Mo3 O14 73.09(10) . . ?
O14 Mo3 O9 73.49(8) . . ?
O17 Mo3 O8 94.68(12) . . ?
O17 Mo3 O9 164.46(12) . . ?
O17 Mo3 O13 100.27(12) . . ?
O17 Mo3 O14 97.22(11) . . ?
O18 Mo3 O8 101.48(12) . . ?
O18 Mo3 O9 87.02(11) . . ?
O18 Mo3 O13 97.59(12) . . ?
O18 Mo3 O14 158.28(11) . . ?
O18 Mo3 O17 103.83(13) . . ?
O6 Mo4 O3 68.27(9) . . ?
O6 Mo4 O21 77.19(10) . . ?
O15 Mo4 O3 84.05(9) . . ?
O15 Mo4 O6 145.10(10) . . ?
O15 Mo4 O21 79.49(10) . . ?
O19 Mo4 O3 85.65(11) . . ?
O19 Mo4 O6 99.41(12) . . ?
O19 Mo4 O15 99.22(13) . . ?
O19 Mo4 O21 170.21(11) . . ?
O20 Mo4 O3 167.36(12) . . ?
O20 Mo4 O6 100.66(13) . . ?
O20 Mo4 O15 103.68(13) . . ?
O20 Mo4 O19 102.68(14) . . ?
O20 Mo4 O21 87.02(11) . . ?
O21 Mo4 O3 84.56(8) . . ?
O11 Mo5 O14 86.47(8) . . ?
O12 Mo5 O11 86.61(12) . . ?
O12 Mo5 O13 101.69(13) . . ?
O12 Mo5 O14 169.73(12) . . ?
O12 Mo5 O15 102.61(13) . . ?
O12 Mo5 O16 101.57(14) . . ?
O13 Mo5 O11 76.91(10) . . ?
O13 Mo5 O14 69.31(9) . . ?
O15 Mo5 O11 79.97(10) . . ?
O15 Mo5 O13 145.15(10) . . ?
O15 Mo5 O14 83.64(10) . . ?
O16 Mo5 O11 171.60(12) . . ?
O16 Mo5 O13 99.35(12) . . ?
O16 Mo5 O14 85.17(12) . . ?
O16 Mo5 O15 99.83(13) . . ?
O1W Ni1 N1 91.53(12) . . ?
O1W Ni1 N3 173.64(12) . . ?
O1W Ni1 N4 95.33(13) . . ?
O10 Ni1 O1W 87.16(10) . . ?
O10 Ni1 N1 172.10(12) . . ?
O10 Ni1 N2 92.92(11) . . ?
O10 Ni1 N3 90.04(10) . . ?
O10 Ni1 N4 90.20(11) . . ?
N1 Ni1 N3 92.01(12) . . ?
N2 Ni1 O1W 90.82(13) . . ?
N2 Ni1 N1 79.31(13) . . ?
N2 Ni1 N3 95.04(12) . . ?
N2 Ni1 N4 173.24(12) . . ?
N4 Ni1 N1 97.68(13) . . ?
N4 Ni1 N3 78.95(12) . . ?
O1 Ni2 O2W 86.59(11) . . ?
O1 Ni2 N5 89.36(11) . . ?
O1 Ni2 N6 90.79(11) . . ?
O1 Ni2 N7 93.72(12) . . ?
O1 Ni2 N8 173.11(12) . . ?
N5 Ni2 O2W 175.81(12) . . ?
N6 Ni2 O2W 99.81(12) . . ?
N6 Ni2 N5 79.15(12) . . ?
N7 Ni2 O2W 87.32(12) . . ?
N7 Ni2 N5 94.04(12) . . ?
N7 Ni2 N6 171.79(13) . . ?
N8 Ni2 O2W 90.92(12) . . ?
N8 Ni2 N5 93.22(12) . . ?
N8 Ni2 N6 95.96(13) . . ?
N8 Ni2 N7 79.74(13) . . ?
O3 P1 C2AA 106.37(15) . . ?
O9 P1 O3 110.59(13) . . ?
O9 P1 C2AA 107.68(15) . . ?
O11 P1 O3 109.50(14) . . ?
O11 P1 O9 112.14(13) . . ?
O11 P1 C2AA 110.40(16) . . ?
O2 P2 O14 110.79(13) . . ?
O2 P2 C5AA 107.12(16) . . ?
O14 P2 C5AA 106.81(17) . . ?
O21 P2 O2 111.45(13) . . ?
O21 P2 O14 110.49(14) . . ?
O21 P2 C5AA 110.01(16) . . ?
Mo1 O1 Ni2 153.06(15) . . ?
Ni1 O1W H1WA 110.0 . . ?
Ni1 O1W H1WB 109.7 . . ?
H1WA O1W H1WB 108.8 . . ?
Mo2 O2 Mo1 92.84(8) . . ?
P2 O2 Mo1 124.20(12) . . ?
P2 O2 Mo2 127.60(13) . . ?
Ni2 O2W H2WA 110.1 . . ?
Ni2 O2W H2WB 109.4 . . ?
H2WA O2W H2WB 109.1 . . ?
Mo1 O3 Mo4 95.39(8) . . ?
P1 O3 Mo1 131.92(13) . . ?
P1 O3 Mo4 132.15(13) . . ?
Mo2 O4 Mo1 122.86(11) . . ?
Mo1 O6 Mo4 122.03(13) . . ?
Mo2 O8 Mo3 123.29(12) . . ?
Mo3 O9 Mo2 92.02(8) . . ?
P1 O9 Mo2 125.96(13) . . ?
P1 O9 Mo3 126.39(12) . . ?
Mo2 O10 Ni1 152.95(14) . . ?
P1 O11 Mo5 120.00(14) . . ?
Mo3 O13 Mo5 122.74(13) . . ?
Mo3 O14 Mo5 94.49(9) . . ?
P2 O14 Mo3 131.50(13) . . ?
P2 O14 Mo5 132.78(13) . . ?
Mo5 O15 Mo4 150.14(13) . . ?
P2 O21 Mo4 121.41(14) . . ?
C0AA O22 H22 109.5 . . ?
C3AA O24 H24 109.5 . . ?
C6 N1 Ni1 114.3(3) . . ?
C10 N1 Ni1 126.7(3) . . ?
C10 N1 C6 118.7(4) . . ?
C1 N2 Ni1 125.3(3) . . ?
C1 N2 C5 119.1(4) . . ?
C5 N2 Ni1 115.6(3) . . ?
C11 N3 Ni1 126.7(3) . . ?
C11 N3 C15 118.3(3) . . ?
C15 N3 Ni1 115.0(2) . . ?
C16 N4 Ni1 115.3(2) . . ?
C20 N4 Ni1 126.0(3) . . ?
C20 N4 C16 118.8(3) . . ?
C21 N5 Ni2 127.0(3) . . ?
C21 N5 C25 118.7(3) . . ?
C25 N5 Ni2 114.2(3) . . ?
C26 N6 Ni2 115.2(3) . . ?
C30 N6 Ni2 126.3(3) . . ?
C30 N6 C26 118.4(3) . . ?
C31 N7 Ni2 125.9(3) . . ?
C31 N7 C35 119.5(3) . . ?
C35 N7 Ni2 114.4(3) . . ?
C36 N8 Ni2 114.5(3) . . ?
C39 N8 Ni2 126.4(3) . . ?
C39 N8 C36 119.0(4) . . ?
O22 C0AA C1AA 113.7(4) . . ?
O23 C0AA O22 122.2(4) . . ?
O23 C0AA C1AA 124.1(4) . . ?
N2 C1 H1 119.1 . . ?
N2 C1 C2 121.8(4) . . ?
C2 C1 H1 119.1 . . ?
C0AA C1AA H1AA 109.0 . . ?
C0AA C1AA H1AB 109.0 . . ?
C0AA C1AA C2AA 113.0(3) . . ?
H1AA C1AA H1AB 107.8 . . ?
C2AA C1AA H1AA 109.0 . . ?
C2AA C1AA H1AB 109.0 . . ?
C1 C2 H2 120.4 . . ?
C3 C2 C1 119.1(5) . . ?
C3 C2 H2 120.4 . . ?
P1 C2AA H2AA 109.0 . . ?
P1 C2AA H2AB 109.0 . . ?
C1AA C2AA P1 112.9(3) . . ?
C1AA C2AA H2AA 109.0 . . ?
C1AA C2AA H2AB 109.0 . . ?
H2AA C2AA H2AB 107.8 . . ?
C2 C3 H3 120.0 . . ?
C2 C3 C4 119.9(5) . . ?
C4 C3 H3 120.0 . . ?
O24 C3AA C4AA 111.7(4) . . ?
O25 C3AA O24 123.4(4) . . ?
O25 C3AA C4AA 124.9(5) . . ?
C3 C4 H4 120.6 . . ?
C3 C4 C5 118.7(5) . . ?
C5 C4 H4 120.6 . . ?
C3AA C4AA H4AA 109.6 . . ?
C3AA C4AA H4AB 109.6 . . ?
C3AA C4AA C5AA 110.3(3) . . ?
H4AA C4AA H4AB 108.1 . . ?
C5AA C4AA H4AA 109.6 . . ?
C5AA C4AA H4AB 109.6 . . ?
N2 C5 C4 121.3(4) . . ?
N2 C5 C6 114.7(4) . . ?
C4 C5 C6 124.0(4) . . ?
P2 C5AA H5AA 108.8 . . ?
P2 C5AA H5AB 108.8 . . ?
C4AA C5AA P2 113.7(3) . . ?
C4AA C5AA H5AA 108.8 . . ?
C4AA C5AA H5AB 108.8 . . ?
H5AA C5AA H5AB 107.7 . . ?
N1 C6 C5 115.5(3) . . ?
N1 C6 C7 121.0(4) . . ?
C7 C6 C5 123.5(4) . . ?
C6 C7 H7 120.4 . . ?
C8 C7 C6 119.3(5) . . ?
C8 C7 H7 120.4 . . ?
C7 C8 H8 120.2 . . ?
C9 C8 C7 119.6(5) . . ?
C9 C8 H8 120.2 . . ?
C8 C9 H9 120.5 . . ?
C8 C9 C10 119.0(5) . . ?
C10 C9 H9 120.5 . . ?
N1 C10 C9 122.5(5) . . ?
N1 C10 H10 118.7 . . ?
C9 C10 H10 118.7 . . ?
N3 C11 H11 118.6 . . ?
N3 C11 C12 122.8(4) . . ?
C12 C11 H11 118.6 . . ?
C11 C12 H12 120.5 . . ?
C13 C12 C11 118.9(4) . . ?
C13 C12 H12 120.5 . . ?
C12 C13 H13 120.3 . . ?
C12 C13 C14 119.4(4) . . ?
C14 C13 H13 120.3 . . ?
C13 C14 H14 120.6 . . ?
C13 C14 C15 118.8(4) . . ?
C15 C14 H14 120.6 . . ?
N3 C15 C14 121.8(3) . . ?
N3 C15 C16 115.3(3) . . ?
C14 C15 C16 122.9(3) . . ?
N4 C16 C15 115.3(3) . . ?
N4 C16 C17 121.7(3) . . ?
C17 C16 C15 123.0(3) . . ?
C16 C17 H17 120.7 . . ?
C16 C17 C18 118.6(4) . . ?
C18 C17 H17 120.7 . . ?
C17 C18 H18 120.3 . . ?
C19 C18 C17 119.5(4) . . ?
C19 C18 H18 120.3 . . ?
C18 C19 H19 120.4 . . ?
C18 C19 C20 119.3(4) . . ?
C20 C19 H19 120.4 . . ?
N4 C20 C19 122.1(4) . . ?
N4 C20 H20 118.9 . . ?
C19 C20 H20 118.9 . . ?
N5 C21 H21 118.7 . . ?
N5 C21 C22 122.5(4) . . ?
C22 C21 H21 118.7 . . ?
C21 C22 H22A 121.0 . . ?
C23 C22 C21 117.9(4) . . ?
C23 C22 H22A 121.0 . . ?
C22 C23 H23 119.9 . . ?
C24 C23 C22 120.2(4) . . ?
C24 C23 H23 119.9 . . ?
C23 C24 H24A 120.4 . . ?
C23 C24 C25 119.2(4) . . ?
C25 C24 H24A 120.4 . . ?
N5 C25 C24 121.3(4) . . ?
N5 C25 C26 115.8(3) . . ?
C24 C25 C26 122.8(4) . . ?
N6 C26 C25 115.3(3) . . ?
N6 C26 C27 120.9(4) . . ?
C27 C26 C25 123.8(4) . . ?
C26 C27 H27 120.3 . . ?
C28 C27 C26 119.3(5) . . ?
C28 C27 H27 120.3 . . ?
C27 C28 H28 120.3 . . ?
C29 C28 C27 119.4(5) . . ?
C29 C28 H28 120.3 . . ?
C28 C29 H29 120.4 . . ?
C28 C29 C30 119.1(5) . . ?
C30 C29 H29 120.4 . . ?
N6 C30 C29 122.9(4) . . ?
N6 C30 H30 118.6 . . ?
C29 C30 H30 118.6 . . ?
N7 C31 H31 119.1 . . ?
N7 C31 C32 121.9(4) . . ?
C32 C31 H31 119.1 . . ?
C31 C32 H32 120.8 . . ?
C33 C32 C31 118.5(4) . . ?
C33 C32 H32 120.8 . . ?
C32 C33 H33 120.0 . . ?
C32 C33 C34 120.1(4) . . ?
C34 C33 H33 120.0 . . ?
C33 C34 H34 120.5 . . ?
C33 C34 C35 119.0(5) . . ?
C35 C34 H34 120.5 . . ?
N7 C35 C34 121.1(4) . . ?
N7 C35 C36 115.1(3) . . ?
C34 C35 C36 123.8(4) . . ?
N8 C36 C35 115.6(4) . . ?
N8 C36 C37 121.0(4) . . ?
C37 C36 C35 123.4(4) . . ?
C36 C37 H37 120.7 . . ?
C36 C37 C82 118.7(5) . . ?
C82 C37 H37 120.7 . . ?
C39 C38 H38 121.0 . . ?
C39 C38 C82 118.0(5) . . ?
C82 C38 H38 121.0 . . ?
N8 C39 C38 123.2(5) . . ?
N8 C39 H39 118.4 . . ?
C38 C39 H39 118.4 . . ?
C37 C82 H82 119.9 . . ?
C38 C82 C37 120.2(5) . . ?
C38 C82 H82 119.9 . . ?
H3WA O3W H3WB 109.4 . . ?
H4WA O4W H4WB 109.5 . . ?
H5WA O5W H5WB 104.5 . . ?
H6WA O6W H6WB 109.4 . . ?
H8WA O8W H8WB 107.3 . . ?
H9WA O9W H9WB 106.1 . . ?

loop_
_geom_bond_atom_site_label_1
_geom_bond_atom_site_label_2
_geom_bond_distance
_geom_bond_site_symmetry_2
_geom_bond_publ_flag
Mo1 O1 1.732(3) . ?
Mo1 O2 2.378(2) . ?
Mo1 O3 2.179(2) . ?
Mo1 O4 1.966(2) . ?
Mo1 O5 1.690(2) . ?
Mo1 O6 1.897(2) . ?
Mo2 O2 2.305(2) . ?
Mo2 O4 1.896(2) . ?
Mo2 O7 1.712(2) . ?
Mo2 O8 1.886(2) . ?
Mo2 O9 2.358(2) . ?
Mo2 O10 1.731(2) . ?
Mo3 O8 1.954(2) . ?
Mo3 O9 2.339(2) . ?
Mo3 O13 1.911(2) . ?
Mo3 O14 2.225(2) . ?
Mo3 O17 1.710(3) . ?
Mo3 O18 1.704(3) . ?
Mo4 O3 2.376(2) . ?
Mo4 O6 1.957(2) . ?
Mo4 O15 1.915(3) . ?
Mo4 O19 1.703(3) . ?
Mo4 O20 1.693(3) . ?
Mo4 O21 2.278(2) . ?
Mo5 O11 2.285(2) . ?
Mo5 O12 1.704(3) . ?
Mo5 O13 1.936(2) . ?
Mo5 O14 2.372(2) . ?
Mo5 O15 1.884(3) . ?
Mo5 O16 1.715(3) . ?
Ni1 O1W 2.066(3) . ?
Ni1 O10 2.055(2) . ?
Ni1 N1 2.073(3) . ?
Ni1 N2 2.057(3) . ?
Ni1 N3 2.082(3) . ?
Ni1 N4 2.072(3) . ?
Ni2 O1 2.016(2) . ?
Ni2 O2W 2.127(3) . ?
Ni2 N5 2.087(3) . ?
Ni2 N6 2.063(3) . ?
Ni2 N7 2.054(3) . ?
Ni2 N8 2.053(3) . ?
P1 O3 1.548(2) . ?
P1 O9 1.538(2) . ?
P1 O11 1.509(3) . ?
P1 C2AA 1.790(3) . ?
P2 O2 1.537(2) . ?
P2 O14 1.543(3) . ?
P2 O21 1.504(2) . ?
P2 C5AA 1.786(4) . ?
O1W H1WA 0.8604 . ?
O1W H1WB 0.8599 . ?
O2W H2WA 0.8545 . ?
O2W H2WB 0.8548 . ?
O22 H22 0.8200 . ?
O22 C0AA 1.293(5) . ?
O23 C0AA 1.187(5) . ?
O24 H24 0.8200 . ?
O24 C3AA 1.310(5) . ?
O25 C3AA 1.194(5) . ?
N1 C6 1.352(5) . ?
N1 C10 1.338(5) . ?
N2 C1 1.341(5) . ?
N2 C5 1.350(5) . ?
N3 C11 1.338(4) . ?
N3 C15 1.350(4) . ?
N4 C16 1.351(4) . ?
N4 C20 1.344(5) . ?
N5 C21 1.325(5) . ?
N5 C25 1.351(5) . ?
N6 C26 1.351(5) . ?
N6 C30 1.336(5) . ?
N7 C31 1.336(5) . ?
N7 C35 1.347(5) . ?
N8 C36 1.341(5) . ?
N8 C39 1.341(5) . ?
C0AA C1AA 1.496(5) . ?
C1 H1 0.9300 . ?
C1 C2 1.373(6) . ?
C1AA H1AA 0.9700 . ?
C1AA H1AB 0.9700 . ?
C1AA C2AA 1.527(5) . ?
C2 H2 0.9300 . ?
C2 C3 1.365(7) . ?
C2AA H2AA 0.9700 . ?
C2AA H2AB 0.9700 . ?
C3 H3 0.9300 . ?
C3 C4 1.376(7) . ?
C3AA C4AA 1.503(6) . ?
C4 H4 0.9300 . ?
C4 C5 1.382(6) . ?
C4AA H4AA 0.9700 . ?
C4AA H4AB 0.9700 . ?
C4AA C5AA 1.522(5) . ?
C5 C6 1.485(6) . ?
C5AA H5AA 0.9700 . ?
C5AA H5AB 0.9700 . ?
C6 C7 1.388(6) . ?
C7 H7 0.9300 . ?
C7 C8 1.370(8) . ?
C8 H8 0.9300 . ?
C8 C9 1.367(8) . ?
C9 H9 0.9300 . ?
C9 C10 1.372(6) . ?
C10 H10 0.9300 . ?
C11 H11 0.9300 . ?
C11 C12 1.374(5) . ?
C12 H12 0.9300 . ?
C12 C13 1.371(6) . ?
C13 H13 0.9300 . ?
C13 C14 1.382(5) . ?
C14 H14 0.9300 . ?
C14 C15 1.384(5) . ?
C15 C16 1.485(5) . ?
C16 C17 1.385(5) . ?
C17 H17 0.9300 . ?
C17 C18 1.388(6) . ?
C18 H18 0.9300 . ?
C18 C19 1.370(6) . ?
C19 H19 0.9300 . ?
C19 C20 1.376(6) . ?
C20 H20 0.9300 . ?
C21 H21 0.9300 . ?
C21 C22 1.388(6) . ?
C22 H22A 0.9300 . ?
C22 C23 1.372(7) . ?
C23 H23 0.9300 . ?
C23 C24 1.358(7) . ?
C24 H24A 0.9300 . ?
C24 C25 1.379(6) . ?
C25 C26 1.477(6) . ?
C26 C27 1.385(6) . ?
C27 H27 0.9300 . ?
C27 C28 1.378(7) . ?
C28 H28 0.9300 . ?
C28 C29 1.359(7) . ?
C29 H29 0.9300 . ?
C29 C30 1.365(6) . ?
C30 H30 0.9300 . ?
C31 H31 0.9300 . ?
C31 C32 1.385(6) . ?
C32 H32 0.9300 . ?
C32 C33 1.372(7) . ?
C33 H33 0.9300 . ?
C33 C34 1.372(7) . ?
C34 H34 0.9300 . ?
C34 C35 1.383(6) . ?
C35 C36 1.481(6) . ?
C36 C37 1.376(6) . ?
C37 H37 0.9300 . ?
C37 C82 1.387(7) . ?
C38 H38 0.9300 . ?
C38 C39 1.357(6) . ?
C38 C82 1.365(7) . ?
C39 H39 0.9300 . ?
C82 H82 0.9300 . ?
O3W H3WA 0.8496 . ?
O3W H3WB 0.8506 . ?
O4W H4WA 0.8493 . ?
O4W H4WB 0.8491 . ?
O5W H5WA 0.8505 . ?
O5W H5WB 0.8497 . ?
O6W H6WA 0.8503 . ?
O6W H6WB 0.8506 . ?
O8W H8WA 0.8511 . ?
O8W H8WB 0.9750 . ?
O9W H9WA 0.8508 . ?
O9W H9WB 0.8902 . ?
O11W O12W 0.993(12) . ?

loop_
_geom_torsion_atom_site_label_1
_geom_torsion_atom_site_label_2
_geom_torsion_atom_site_label_3
_geom_torsion_atom_site_label_4
_geom_torsion
_geom_torsion_site_symmetry_1
_geom_torsion_site_symmetry_2
_geom_torsion_site_symmetry_3
_geom_torsion_site_symmetry_4
_geom_torsion_publ_flag
Ni1 N1 C6 C5 8.1(4) . . . . ?
Ni1 N1 C6 C7 -172.0(3) . . . . ?
Ni1 N1 C10 C9 171.9(3) . . . . ?
Ni1 N2 C1 C2 179.4(3) . . . . ?
Ni1 N2 C5 C4 -179.0(3) . . . . ?
Ni1 N2 C5 C6 1.0(4) . . . . ?
Ni1 N3 C11 C12 -177.9(3) . . . . ?
Ni1 N3 C15 C14 179.0(3) . . . . ?
Ni1 N3 C15 C16 0.1(4) . . . . ?
Ni1 N4 C16 C15 -4.2(4) . . . . ?
Ni1 N4 C16 C17 176.7(3) . . . . ?
Ni1 N4 C20 C19 -178.0(3) . . . . ?
Ni2 N5 C21 C22 -178.9(3) . . . . ?
Ni2 N5 C25 C24 -179.8(4) . . . . ?
Ni2 N5 C25 C26 0.4(4) . . . . ?
Ni2 N6 C26 C25 -5.4(4) . . . . ?
Ni2 N6 C26 C27 175.3(4) . . . . ?
Ni2 N6 C30 C29 -174.7(4) . . . . ?
Ni2 N7 C31 C32 -172.4(3) . . . . ?
Ni2 N7 C35 C34 173.0(3) . . . . ?
Ni2 N7 C35 C36 -7.5(4) . . . . ?
Ni2 N8 C36 C35 4.8(4) . . . . ?
Ni2 N8 C36 C37 -175.6(3) . . . . ?
Ni2 N8 C39 C38 173.9(4) . . . . ?
O1 Mo1 O6 Mo4 -148.98(15) . . . . ?
O2 Mo1 O1 Ni2 144.1(3) . . . . ?
O2 Mo1 O6 Mo4 -64.58(14) . . . . ?
O2 Mo2 O4 Mo1 3.07(12) . . . . ?
O2 Mo2 O8 Mo3 86.36(14) . . . . ?
O2 Mo2 O10 Ni1 -169.1(3) . . . . ?
O2 P2 O14 Mo3 46.2(2) . . . . ?
O2 P2 O14 Mo5 -117.72(17) . . . . ?
O2 P2 O21 Mo4 64.54(19) . . . . ?
O2 P2 C5AA C4AA 179.9(3) . . . . ?
O3 Mo1 O1 Ni2 165.4(2) . . . . ?
O3 Mo1 O6 Mo4 7.12(12) . . . . ?
O3 P1 O9 Mo2 -30.25(19) . . . . ?
O3 P1 O9 Mo3 95.82(17) . . . . ?
O3 P1 O11 Mo5 -61.53(18) . . . . ?
O3 P1 C2AA C1AA -49.9(3) . . . . ?
O4 Mo1 O1 Ni2 74.7(3) . . . . ?
O4 Mo1 O6 Mo4 -17.9(3) . . . . ?
O4 Mo2 O8 Mo3 42.8(3) . . . . ?
O4 Mo2 O10 Ni1 139.6(3) . . . . ?
O5 Mo1 O1 Ni2 -21.2(3) . . . . ?
O5 Mo1 O6 Mo4 104.08(16) . . . . ?
O6 Mo1 O1 Ni2 -125.2(3) . . . . ?
O7 Mo2 O4 Mo1 -82.09(15) . . . . ?
O7 Mo2 O8 Mo3 173.03(14) . . . . ?
O7 Mo2 O10 Ni1 36.1(3) . . . . ?
O8 Mo2 O4 Mo1 48.4(2) . . . . ?
O8 Mo2 O10 Ni1 -69.1(3) . . . . ?
O9 Mo2 O4 Mo1 87.00(14) . . . . ?
O9 Mo2 O8 Mo3 2.65(12) . . . . ?
O9 Mo2 O10 Ni1 -140.7(3) . . . . ?
O9 P1 O3 Mo1 50.6(2) . . . . ?
O9 P1 O3 Mo4 -118.85(16) . . . . ?
O9 P1 O11 Mo5 61.62(19) . . . . ?
O9 P1 C2AA C1AA -168.5(3) . . . . ?
O10 Mo2 O4 Mo1 172.53(14) . . . . ?
O10 Mo2 O8 Mo3 -80.71(15) . . . . ?
O11 Mo5 O15 Mo4 -55.3(3) . . . . ?
O11 P1 O3 Mo1 174.64(15) . . . . ?
O11 P1 O3 Mo4 5.2(2) . . . . ?
O11 P1 O9 Mo2 -152.78(15) . . . . ?
O11 P1 O9 Mo3 -26.7(2) . . . . ?
O11 P1 C2AA C1AA 68.8(3) . . . . ?
O12 Mo5 O15 Mo4 -139.6(3) . . . . ?
O13 Mo5 O15 Mo4 -6.4(5) . . . . ?
O14 Mo5 O15 Mo4 32.2(3) . . . . ?
O14 P2 O2 Mo1 96.97(16) . . . . ?
O14 P2 O2 Mo2 -29.8(2) . . . . ?
O14 P2 O21 Mo4 -59.11(18) . . . . ?
O14 P2 C5AA C4AA -61.3(3) . . . . ?
O16 Mo5 O15 Mo4 116.1(3) . . . . ?
O21 P2 O2 Mo1 -26.5(2) . . . . ?
O21 P2 O2 Mo2 -153.29(15) . . . . ?
O21 P2 O14 Mo3 170.26(15) . . . . ?
O21 P2 O14 Mo5 6.3(2) . . . . ?
O21 P2 C5AA C4AA 58.6(4) . . . . ?
O22 C0AA C1AA C2AA -159.4(4) . . . . ?
O23 C0AA C1AA C2AA 23.3(7) . . . . ?
O24 C3AA C4AA C5AA -102.5(5) . . . . ?
O25 C3AA C4AA C5AA 76.8(6) . . . . ?
N1 C6 C7 C8 -1.4(7) . . . . ?
N2 C1 C2 C3 -0.1(7) . . . . ?
N2 C5 C6 N1 -6.1(5) . . . . ?
N2 C5 C6 C7 173.9(4) . . . . ?
N3 C11 C12 C13 -0.3(6) . . . . ?
N3 C15 C16 N4 2.7(4) . . . . ?
N3 C15 C16 C17 -178.2(3) . . . . ?
N4 C16 C17 C18 1.9(6) . . . . ?
N5 C21 C22 C23 -0.3(8) . . . . ?
N5 C25 C26 N6 3.3(5) . . . . ?
N5 C25 C26 C27 -177.4(4) . . . . ?
N6 C26 C27 C28 0.9(7) . . . . ?
N7 C31 C32 C33 -0.6(7) . . . . ?
N7 C35 C36 N8 1.8(5) . . . . ?
N7 C35 C36 C37 -177.8(4) . . . . ?
N8 C36 C37 C82 2.0(7) . . . . ?
C0AA C1AA C2AA P1 173.9(3) . . . . ?
C1 N2 C5 C4 1.3(6) . . . . ?
C1 N2 C5 C6 -178.6(3) . . . . ?
C1 C2 C3 C4 0.7(8) . . . . ?
C2 C3 C4 C5 -0.3(8) . . . . ?
C2AA P1 O3 Mo1 -66.1(2) . . . . ?
C2AA P1 O3 Mo4 124.51(18) . . . . ?
C2AA P1 O9 Mo2 85.58(19) . . . . ?
C2AA P1 O9 Mo3 -148.36(17) . . . . ?
C2AA P1 O11 Mo5 -178.31(16) . . . . ?
C3 C4 C5 N2 -0.7(7) . . . . ?
C3 C4 C5 C6 179.2(4) . . . . ?
C3AA C4AA C5AA P2 161.9(3) . . . . ?
C4 C5 C6 N1 173.9(4) . . . . ?
C4 C5 C6 C7 -6.0(7) . . . . ?
C5 N2 C1 C2 -0.9(6) . . . . ?
C5 C6 C7 C8 178.5(4) . . . . ?
C5AA P2 O2 Mo1 -146.88(18) . . . . ?
C5AA P2 O2 Mo2 86.3(2) . . . . ?
C5AA P2 O14 Mo3 -70.1(2) . . . . ?
C5AA P2 O14 Mo5 125.95(19) . . . . ?
C5AA P2 O21 Mo4 -176.80(17) . . . . ?
C6 N1 C10 C9 -1.5(6) . . . . ?
C6 C7 C8 C9 -0.2(8) . . . . ?
C7 C8 C9 C10 0.9(8) . . . . ?
C8 C9 C10 N1 0.0(8) . . . . ?
C10 N1 C6 C5 -177.7(3) . . . . ?
C10 N1 C6 C7 2.3(6) . . . . ?
C11 N3 C15 C14 0.9(5) . . . . ?
C11 N3 C15 C16 -178.0(3) . . . . ?
C11 C12 C13 C14 -0.2(6) . . . . ?
C12 C13 C14 C15 1.0(6) . . . . ?
C13 C14 C15 N3 -1.4(5) . . . . ?
C13 C14 C15 C16 177.4(3) . . . . ?
C14 C15 C16 N4 -176.2(3) . . . . ?
C14 C15 C16 C17 2.9(5) . . . . ?
C15 N3 C11 C12 0.0(5) . . . . ?
C15 C16 C17 C18 -177.2(3) . . . . ?
C16 N4 C20 C19 1.3(5) . . . . ?
C16 C17 C18 C19 0.4(6) . . . . ?
C17 C18 C19 C20 -1.7(6) . . . . ?
C18 C19 C20 N4 0.9(6) . . . . ?
C20 N4 C16 C15 176.4(3) . . . . ?
C20 N4 C16 C17 -2.7(5) . . . . ?
C21 N5 C25 C24 1.7(6) . . . . ?
C21 N5 C25 C26 -178.1(4) . . . . ?
C21 C22 C23 C24 0.2(8) . . . . ?
C22 C23 C24 C25 0.8(8) . . . . ?
C23 C24 C25 N5 -1.8(7) . . . . ?
C23 C24 C25 C26 178.0(5) . . . . ?
C24 C25 C26 N6 -176.4(4) . . . . ?
C24 C25 C26 C27 2.8(7) . . . . ?
C25 N5 C21 C22 -0.6(6) . . . . ?
C25 C26 C27 C28 -178.3(5) . . . . ?
C26 N6 C30 C29 2.3(7) . . . . ?
C26 C27 C28 C29 0.0(9) . . . . ?
C27 C28 C29 C30 0.3(9) . . . . ?
C28 C29 C30 N6 -1.5(8) . . . . ?
C30 N6 C26 C25 177.2(4) . . . . ?
C30 N6 C26 C27 -2.0(6) . . . . ?
C31 N7 C35 C34 -1.4(6) . . . . ?
C31 N7 C35 C36 178.1(3) . . . . ?
C31 C32 C33 C34 -0.2(8) . . . . ?
C32 C33 C34 C35 0.2(7) . . . . ?
C33 C34 C35 N7 0.6(7) . . . . ?
C33 C34 C35 C36 -178.8(4) . . . . ?
C34 C35 C36 N8 -178.7(4) . . . . ?
C34 C35 C36 C37 1.7(7) . . . . ?
C35 N7 C31 C32 1.4(6) . . . . ?
C35 C36 C37 C82 -178.5(5) . . . . ?
C36 N8 C39 C38 -0.5(7) . . . . ?
C36 C37 C82 C38 -2.4(9) . . . . ?
C39 N8 C36 C35 179.9(4) . . . . ?
C39 N8 C36 C37 -0.6(6) . . . . ?
C39 C38 C82 C37 1.4(9) . . . . ?
C82 C38 C39 N8 0.0(9) . . . . ?
